data_4349451
loop_
_publ_author_name
'Yoo, Changho'
'Lee, Yunho'

_publ_section_title
;
 Formation of a tetranickel octacarbonyl cluster from the CO2 reaction of
 a zero-valent nickel monocarbonyl species
;
_journal_issue 6
_journal_name_full 'Inorganic Chemistry Frontiers'
_journal_page_first 849
_journal_paper_doi 10.1039/C6QI00011H
_journal_volume 3
_journal_year 2016
_chemical_formula_moiety 'C62 H96 N2 Na2 Ni2 O4 P4'
_chemical_formula_sum 'C62 H96 N2 Na2 Ni2 O4 P4'
_chemical_formula_weight 1220.69
_chemical_name_common {Na}{(PNP)Ni(CO)}
_space_group_IT_number 142
_space_group_name_Hall '-I 4bd 2c'
_space_group_name_H-M_alt 'I 41/a c d :2'
_symmetry_cell_setting tetragonal
_symmetry_space_group_name_H-M 'I 41/a c d :2'
_atom_sites_solution_hydrogens geom
_atom_sites_solution_primary direct
_atom_sites_solution_secondary difmap
_audit_creation_method SHELXL-97
_audit_update_record
;
2016-01-12 deposited with the CCDC.
2016-03-18 downloaded from the CCDC.
;
_cell_angle_alpha 90.00
_cell_angle_beta 90.00
_cell_angle_gamma 90.00
_cell_formula_units_Z 16
_cell_length_a 24.031(3)
_cell_length_b 24.031(3)
_cell_length_c 45.282(9)
_cell_measurement_reflns_used 114821
_cell_measurement_temperature 100(2)
_cell_measurement_theta_max 28.00
_cell_measurement_theta_min 2.78
_cell_volume 26150(7)
_computing_cell_refinement HKL3000
_computing_data_collection 'PAL ADSC Quantum-210 ADX Program'
_computing_data_reduction HKL3000
_computing_molecular_graphics ORTEP3
_computing_publication_material 'Bruker SHELXTL'
_computing_structure_refinement 'SHELXL-97 (Sheldrick, 1997)'
_computing_structure_solution 'SHELXS-97 (Sheldrick, 1990)'
_diffrn_ambient_temperature 100(2)
_diffrn_measured_fraction_theta_full 0.985
_diffrn_measured_fraction_theta_max 0.985
_diffrn_measurement_device_type 'ADSC Q210 CCD area detector'
_diffrn_measurement_method 'omega scan'
_diffrn_radiation_monochromator 'Si(111) double crystal monochromator'
_diffrn_radiation_source 'PLSII 2D bending magnet'
_diffrn_radiation_type synchrotron
_diffrn_radiation_wavelength 0.70000
_diffrn_reflns_av_R_equivalents 0.0264
_diffrn_reflns_av_sigmaI/netI 0.0090
_diffrn_reflns_limit_h_max 32
_diffrn_reflns_limit_h_min -32
_diffrn_reflns_limit_k_max 32
_diffrn_reflns_limit_k_min -32
_diffrn_reflns_limit_l_max 59
_diffrn_reflns_limit_l_min -59
_diffrn_reflns_number 114821
_diffrn_reflns_theta_full 28.00
_diffrn_reflns_theta_max 28.00
_diffrn_reflns_theta_min 2.78
_diffrn_standards_number 0
_exptl_absorpt_coefficient_mu 0.703
_exptl_absorpt_correction_T_max 0.8721
_exptl_absorpt_correction_T_min 0.8494
_exptl_absorpt_correction_type empirical
_exptl_absorpt_process_details 'HKL3000 Scalepack'
_exptl_crystal_colour orange
_exptl_crystal_density_diffrn 1.240
_exptl_crystal_density_meas ?
_exptl_crystal_density_method 'not measured'
_exptl_crystal_description platy
_exptl_crystal_F_000 10432
_exptl_crystal_size_max 0.24
_exptl_crystal_size_mid 0.24
_exptl_crystal_size_min 0.20
_refine_diff_density_max 1.647
_refine_diff_density_min -0.802
_refine_diff_density_rms 0.057
_refine_ls_extinction_method none
_refine_ls_goodness_of_fit_ref 1.049
_refine_ls_hydrogen_treatment constr
_refine_ls_matrix_type full
_refine_ls_number_parameters 346
_refine_ls_number_reflns 8146
_refine_ls_number_restraints 0
_refine_ls_restrained_S_all 1.049
_refine_ls_R_factor_all 0.0308
_refine_ls_R_factor_gt 0.0306
_refine_ls_shift/su_max 0.004
_refine_ls_shift/su_mean 0.000
_refine_ls_structure_factor_coef Fsqd
_refine_ls_weighting_details 'calc w=1/[\s^2^(Fo^2^)+(0.0499P)^2^+34.7351P] where P=(Fo^2^+2Fc^2^)/3'
_refine_ls_weighting_scheme calc
_refine_ls_wR_factor_gt 0.0871
_refine_ls_wR_factor_ref 0.0874
_reflns_number_gt 7982
_reflns_number_total 8146
_reflns_threshold_expression >2sigma(I)
_cod_data_source_file c6qi00011h2.cif
_cod_data_source_block p205-1
_cod_depositor_comments
;
The following automatic conversions were performed:

data item '_symmetry_cell_setting' value 'Tetragonal' was changed to
'tetragonal' in accordance with the
/home/saulius/struct/COD-crude-data/automatic-downloads/DataCite-retrospective/RSC/depositions/lib/dictionaries/cif_core.dic
dictionary named 'cif_core.dic' version 2.4.2 last updated on
2011-04-26.

data item '_exptl_crystal_density_meas' value 'not measured' was
changed to '?' -- the value is perceived as not measured.

Automatic conversion script
Id: cif_fix_values 6909 2019-04-08 15:41:33Z antanas 
;
_cod_original_cell_volume 26149(7)
_cod_original_sg_symbol_H-M I4(1)/acd
_cod_database_code 4349451

loop_
_symmetry_equiv_pos_as_xyz
'x, y, z'
'-x+1/2, -y, z+1/2'
'-y+1/4, x+3/4, z+1/4'
'y+1/4, -x+1/4, z+3/4'
'-x+1/2, y, -z'
'x, -y, -z+1/2'
'y+1/4, x+3/4, -z+3/4'
'-y+1/4, -x+1/4, -z+1/4'
'x+1/2, y+1/2, z+1/2'
'-x+1, -y+1/2, z+1'
'-y+3/4, x+5/4, z+3/4'
'y+3/4, -x+3/4, z+5/4'
'-x+1, y+1/2, -z+1/2'
'x+1/2, -y+1/2, -z+1'
'y+3/4, x+5/4, -z+5/4'
'-y+3/4, -x+3/4, -z+3/4'
'-x, -y, -z'
'x-1/2, y, -z-1/2'
'y-1/4, -x-3/4, -z-1/4'
'-y-1/4, x-1/4, -z-3/4'
'x-1/2, -y, z'
'-x, y, z-1/2'
'-y-1/4, -x-3/4, z-3/4'
'y-1/4, x-1/4, z-1/4'
'-x+1/2, -y+1/2, -z+1/2'
'x, y+1/2, -z'
'y+1/4, -x-1/4, -z+1/4'
'-y+1/4, x+1/4, -z-1/4'
'x, -y+1/2, z+1/2'
'-x+1/2, y+1/2, z'
'-y+1/4, -x-1/4, z-1/4'
'y+1/4, x+1/4, z+1/4'

loop_
_atom_site_label
_atom_site_type_symbol
_atom_site_fract_x
_atom_site_fract_y
_atom_site_fract_z
_atom_site_U_iso_or_equiv
_atom_site_adp_type
_atom_site_occupancy
_atom_site_symmetry_multiplicity
_atom_site_calc_flag
_atom_site_refinement_flags
Ni1 Ni 0.763720(6) 0.645595(6) 0.113598(3) 0.01147(6) Uani 1 1 d .
O1 O 0.80538(4) 0.53463(4) 0.12283(3) 0.0281(2) Uani 1 1 d .
O2 O 0.83457(5) 0.41774(5) 0.07850(3) 0.0351(3) Uani 1 1 d .
P1 P 0.794530(13) 0.700848(13) 0.148359(7) 0.01394(7) Uani 1 1 d .
P2 P 0.750754(12) 0.665609(12) 0.067150(7) 0.01174(7) Uani 1 1 d .
C1 C 0.78317(5) 0.57812(5) 0.11979(3) 0.0165(2) Uani 1 1 d .
C2 C 0.72894(5) 0.70753(5) 0.16880(3) 0.0150(2) Uani 1 1 d .
C3 C 0.72320(6) 0.71505(6) 0.19920(3) 0.0193(2) Uani 1 1 d .
H3 H 0.7557 0.7195 0.2109 0.023 Uiso 1 1 calc R
C4 C 0.67104(6) 0.71616(6) 0.21288(3) 0.0204(3) Uani 1 1 d .
C5 C 0.62423(5) 0.71091(5) 0.19505(3) 0.0181(2) Uani 1 1 d .
H5 H 0.5884 0.7123 0.2038 0.022 Uiso 1 1 calc R
C6 C 0.62855(5) 0.70375(5) 0.16464(3) 0.0158(2) Uani 1 1 d .
H6 H 0.5958 0.7007 0.1530 0.019 Uiso 1 1 calc R
C7 C 0.68093(5) 0.70107(5) 0.15091(3) 0.0134(2) Uani 1 1 d .
C8 C 0.66571(7) 0.72030(8) 0.24603(3) 0.0327(3) Uani 1 1 d .
H8A H 0.6584 0.7590 0.2516 0.049 Uiso 1 1 calc R
H8B H 0.7004 0.7078 0.2553 0.049 Uiso 1 1 calc R
H8C H 0.6349 0.6968 0.2527 0.049 Uiso 1 1 calc R
C9 C 0.68461(5) 0.70261(5) 0.06901(3) 0.0135(2) Uani 1 1 d .
C10 C 0.65629(5) 0.72342(5) 0.04435(3) 0.0155(2) Uani 1 1 d .
H10 H 0.6698 0.7145 0.0252 0.019 Uiso 1 1 calc R
C11 C 0.60893(5) 0.75672(5) 0.04680(3) 0.0168(2) Uani 1 1 d .
C12 C 0.59175(5) 0.77046(5) 0.07544(3) 0.0186(2) Uani 1 1 d .
H12 H 0.5608 0.7946 0.0779 0.022 Uiso 1 1 calc R
C13 C 0.61823(5) 0.75003(5) 0.10032(3) 0.0173(2) Uani 1 1 d .
H13 H 0.6058 0.7614 0.1193 0.021 Uiso 1 1 calc R
C14 C 0.66368(5) 0.71245(5) 0.09807(3) 0.0134(2) Uani 1 1 d .
C15 C 0.57826(6) 0.77747(6) 0.01994(3) 0.0236(3) Uani 1 1 d .
H15A H 0.6049 0.7932 0.0059 0.035 Uiso 1 1 calc R
H15B H 0.5515 0.8062 0.0258 0.035 Uiso 1 1 calc R
H15C H 0.5584 0.7465 0.0106 0.035 Uiso 1 1 calc R
C16 C 0.83333(7) 0.62205(7) 0.18914(3) 0.0284(3) Uani 1 1 d .
H16A H 0.7964 0.6230 0.1983 0.043 Uiso 1 1 calc R
H16B H 0.8613 0.6123 0.2040 0.043 Uiso 1 1 calc R
H16C H 0.8337 0.5942 0.1733 0.043 Uiso 1 1 calc R
C17 C 0.84680(5) 0.67933(6) 0.17626(3) 0.0208(2) Uani 1 1 d .
H17 H 0.8469 0.7072 0.1926 0.025 Uiso 1 1 calc R
C18 C 0.90447(6) 0.67890(8) 0.16177(4) 0.0339(3) Uani 1 1 d .
H18A H 0.9125 0.7158 0.1536 0.051 Uiso 1 1 calc R
H18B H 0.9051 0.6513 0.1458 0.051 Uiso 1 1 calc R
H18C H 0.9326 0.6693 0.1766 0.051 Uiso 1 1 calc R
C19 C 0.82938(7) 0.80963(6) 0.16768(4) 0.0297(3) Uani 1 1 d .
H19A H 0.8591 0.7911 0.1788 0.045 Uiso 1 1 calc R
H19B H 0.7966 0.8140 0.1803 0.045 Uiso 1 1 calc R
H19C H 0.8423 0.8463 0.1612 0.045 Uiso 1 1 calc R
C20 C 0.81410(6) 0.77451(5) 0.14076(3) 0.0202(3) Uani 1 1 d .
H20 H 0.8477 0.7735 0.1278 0.024 Uiso 1 1 calc R
C21 C 0.76782(6) 0.80233(6) 0.12295(3) 0.0237(3) Uani 1 1 d .
H21A H 0.7587 0.7792 0.1058 0.036 Uiso 1 1 calc R
H21B H 0.7804 0.8390 0.1162 0.036 Uiso 1 1 calc R
H21C H 0.7347 0.8067 0.1354 0.036 Uiso 1 1 calc R
C22 C 0.68844(6) 0.56933(6) 0.05461(3) 0.0228(3) Uani 1 1 d .
H22A H 0.6554 0.5922 0.0584 0.034 Uiso 1 1 calc R
H22B H 0.7009 0.5522 0.0731 0.034 Uiso 1 1 calc R
H22C H 0.6792 0.5402 0.0403 0.034 Uiso 1 1 calc R
C23 C 0.73483(5) 0.60584(5) 0.04223(3) 0.0160(2) Uani 1 1 d .
H23 H 0.7218 0.6213 0.0229 0.019 Uiso 1 1 calc R
C24 C 0.78668(6) 0.57058(6) 0.03622(3) 0.0233(3) Uani 1 1 d .
H24A H 0.8163 0.5943 0.0283 0.035 Uiso 1 1 calc R
H24B H 0.7777 0.5414 0.0219 0.035 Uiso 1 1 calc R
H24C H 0.7993 0.5534 0.0547 0.035 Uiso 1 1 calc R
C25 C 0.78736(6) 0.76919(6) 0.04143(3) 0.0247(3) Uani 1 1 d .
H25A H 0.7486 0.7767 0.0359 0.037 Uiso 1 1 calc R
H25B H 0.8123 0.7867 0.0270 0.037 Uiso 1 1 calc R
H25C H 0.7947 0.7845 0.0611 0.037 Uiso 1 1 calc R
C26 C 0.79736(5) 0.70662(5) 0.04178(3) 0.0167(2) Uani 1 1 d .
H26 H 0.7917 0.6924 0.0213 0.020 Uiso 1 1 calc R
C27 C 0.85797(6) 0.69522(7) 0.05045(4) 0.0325(4) Uani 1 1 d .
H27A H 0.8646 0.6550 0.0507 0.049 Uiso 1 1 calc R
H27B H 0.8652 0.7106 0.0701 0.049 Uiso 1 1 calc R
H27C H 0.8829 0.7128 0.0361 0.049 Uiso 1 1 calc R
C28 C 0.79948(9) 0.38271(11) 0.06107(5) 0.0544(6) Uani 1 1 d .
H28A H 0.7599 0.3877 0.0665 0.065 Uiso 1 1 calc R
H28B H 0.8097 0.3431 0.0635 0.065 Uiso 1 1 calc R
C29 C 0.81037(11) 0.40241(10) 0.02912(5) 0.0546(6) Uani 1 1 d .
H29A H 0.8098 0.3705 0.0153 0.066 Uiso 1 1 calc R
H29B H 0.7819 0.4298 0.0229 0.066 Uiso 1 1 calc R
C30 C 0.86782(9) 0.42909(9) 0.02996(4) 0.0465(4) Uani 1 1 d .
H30A H 0.8944 0.4082 0.0175 0.056 Uiso 1 1 calc R
H30B H 0.8663 0.4682 0.0231 0.056 Uiso 1 1 calc R
C31 C 0.88386(9) 0.42605(10) 0.06158(4) 0.0480(5) Uani 1 1 d .
H31A H 0.9101 0.3948 0.0648 0.058 Uiso 1 1 calc R
H31B H 0.9024 0.4610 0.0677 0.058 Uiso 1 1 calc R
N1 N 0.68982(4) 0.68608(4) 0.12121(2) 0.01333(19) Uani 1 1 d .
Na1 Na 0.80920(2) 0.44080(2) 0.1250 0.02158(16) Uani 1 2 d S
Na2 Na 0.66243(2) 0.58757(2) 0.1250 0.01866(15) Uani 1 2 d S

loop_
_atom_site_aniso_label
_atom_site_aniso_U_11
_atom_site_aniso_U_22
_atom_site_aniso_U_33
_atom_site_aniso_U_23
_atom_site_aniso_U_13
_atom_site_aniso_U_12
Ni1 0.01072(8) 0.00965(8) 0.01402(9) -0.00130(5) 0.00116(5) -0.00015(5)
O1 0.0191(5) 0.0147(4) 0.0505(7) 0.0022(4) -0.0040(4) 0.0027(4)
O2 0.0308(6) 0.0368(6) 0.0377(6) -0.0179(5) 0.0054(5) -0.0075(5)
P1 0.01171(13) 0.01352(14) 0.01660(15) -0.00311(10) 0.00177(10) -0.00269(10)
P2 0.01088(13) 0.01075(13) 0.01359(14) -0.00082(10) 0.00176(10) 0.00137(10)
C1 0.0118(5) 0.0157(5) 0.0220(6) -0.0007(4) -0.0001(4) -0.0020(4)
C2 0.0144(5) 0.0137(5) 0.0168(5) -0.0035(4) 0.0030(4) -0.0026(4)
C3 0.0188(6) 0.0221(6) 0.0171(6) -0.0051(5) 0.0014(5) -0.0048(5)
C4 0.0226(6) 0.0208(6) 0.0178(6) -0.0044(5) 0.0057(5) -0.0036(5)
C5 0.0173(6) 0.0164(5) 0.0206(6) -0.0028(4) 0.0071(5) -0.0015(4)
C6 0.0139(5) 0.0138(5) 0.0198(6) -0.0031(4) 0.0032(4) -0.0008(4)
C7 0.0142(5) 0.0100(5) 0.0160(5) -0.0024(4) 0.0028(4) -0.0006(4)
C8 0.0306(8) 0.0492(10) 0.0183(7) -0.0065(6) 0.0069(6) -0.0044(7)
C9 0.0114(5) 0.0115(5) 0.0176(5) -0.0020(4) 0.0014(4) 0.0011(4)
C10 0.0134(5) 0.0148(5) 0.0182(6) -0.0018(4) 0.0008(4) 0.0012(4)
C11 0.0135(5) 0.0155(5) 0.0215(6) 0.0000(4) -0.0006(4) 0.0020(4)
C12 0.0145(5) 0.0157(5) 0.0256(6) -0.0014(5) 0.0020(5) 0.0042(4)
C13 0.0158(5) 0.0149(5) 0.0210(6) -0.0030(4) 0.0038(4) 0.0035(4)
C14 0.0119(5) 0.0105(5) 0.0177(5) -0.0021(4) 0.0010(4) -0.0003(4)
C15 0.0180(6) 0.0269(7) 0.0258(7) 0.0021(5) -0.0023(5) 0.0069(5)
C16 0.0296(7) 0.0283(7) 0.0272(7) 0.0040(6) -0.0075(6) 0.0015(6)
C17 0.0156(6) 0.0249(6) 0.0218(6) -0.0042(5) -0.0022(5) 0.0001(5)
C18 0.0158(6) 0.0455(9) 0.0403(9) -0.0007(7) 0.0011(6) 0.0045(6)
C19 0.0326(8) 0.0203(6) 0.0362(8) -0.0081(6) -0.0086(6) -0.0078(6)
C20 0.0196(6) 0.0158(6) 0.0251(6) -0.0043(5) 0.0041(5) -0.0063(5)
C21 0.0318(7) 0.0147(6) 0.0246(7) -0.0015(5) -0.0005(5) -0.0051(5)
C22 0.0248(6) 0.0175(6) 0.0259(7) -0.0052(5) -0.0015(5) -0.0041(5)
C23 0.0176(5) 0.0142(5) 0.0161(5) -0.0034(4) -0.0008(4) 0.0037(4)
C24 0.0261(7) 0.0216(6) 0.0223(6) -0.0048(5) 0.0002(5) 0.0113(5)
C25 0.0233(6) 0.0160(6) 0.0349(7) 0.0035(5) 0.0077(6) -0.0005(5)
C26 0.0148(5) 0.0167(5) 0.0187(6) 0.0036(4) 0.0041(4) 0.0022(4)
C27 0.0146(6) 0.0376(8) 0.0453(9) 0.0215(7) 0.0058(6) 0.0024(6)
C28 0.0335(9) 0.0686(15) 0.0612(13) -0.0261(11) 0.0002(9) -0.0134(9)
C29 0.0633(14) 0.0488(12) 0.0518(12) -0.0103(10) -0.0280(11) -0.0011(10)
C30 0.0528(12) 0.0485(11) 0.0383(10) -0.0036(8) 0.0065(8) 0.0078(9)
C31 0.0387(10) 0.0671(14) 0.0383(10) -0.0053(9) 0.0022(8) -0.0261(10)
N1 0.0127(4) 0.0126(4) 0.0147(5) -0.0023(4) 0.0020(4) 0.0015(3)
Na1 0.0187(2) 0.0187(2) 0.0274(4) -0.0009(2) -0.0009(2) 0.0044(3)
Na2 0.0137(2) 0.0137(2) 0.0286(4) 0.00206(19) 0.00206(19) -0.0026(2)

loop_
_atom_type_symbol
_atom_type_description
_atom_type_scat_dispersion_real
_atom_type_scat_dispersion_imag
_atom_type_scat_source
C C 0.0030 0.0020 'International Tables Vol C Tables 4.2.6.8 and 6.1.1.4'
H H 0.0000 0.0000 'International Tables Vol C Tables 4.2.6.8 and 6.1.1.4'
N N 0.0060 0.0030 'International Tables Vol C Tables 4.2.6.8 and 6.1.1.4'
O O 0.0110 0.0060 'International Tables Vol C Tables 4.2.6.8 and 6.1.1.4'
Na Na 0.0360 0.0240 'International Tables Vol C Tables 4.2.6.8 and 6.1.1.4'
P P 0.1020 0.0940 'International Tables Vol C Tables 4.2.6.8 and 6.1.1.4'
Ni Ni 0.3580 1.0940 'International Tables Vol C Tables 4.2.6.8 and 6.1.1.4'

loop_
_geom_angle_atom_site_label_1
_geom_angle_atom_site_label_2
_geom_angle_atom_site_label_3
_geom_angle
_geom_angle_site_symmetry_1
_geom_angle_site_symmetry_3
C1 Ni1 N1 131.12(5) . .
C1 Ni1 P2 113.98(4) . .
N1 Ni1 P2 86.21(3) . .
C1 Ni1 P1 111.39(4) . .
N1 Ni1 P1 83.36(3) . .
P2 Ni1 P1 127.481(16) . .
C1 Ni1 Na2 74.94(4) . .
N1 Ni1 Na2 57.55(3) . .
P2 Ni1 Na2 99.239(11) . .
P1 Ni1 Na2 117.073(14) . .
C1 O1 Na1 155.01(10) . .
C31 O2 C28 106.02(14) . .
C31 O2 Na1 133.69(11) . .
C28 O2 Na1 119.97(12) . .
C2 P1 C17 105.22(6) . .
C2 P1 C20 103.11(6) . .
C17 P1 C20 102.69(6) . .
C2 P1 Ni1 97.20(4) . .
C17 P1 Ni1 123.35(5) . .
C20 P1 Ni1 121.93(5) . .
C9 P2 C23 102.98(5) . .
C9 P2 C26 106.95(5) . .
C23 P2 C26 98.97(6) . .
C9 P2 Ni1 100.81(4) . .
C23 P2 Ni1 116.29(4) . .
C26 P2 Ni1 128.25(4) . .
O1 C1 Ni1 168.80(11) . .
C3 C2 C7 119.83(11) . .
C3 C2 P1 126.44(10) . .
C7 C2 P1 113.64(9) . .
C2 C3 C4 121.88(12) . .
C5 C4 C3 117.78(12) . .
C5 C4 C8 120.98(12) . .
C3 C4 C8 121.18(13) . .
C4 C5 C6 121.70(12) . .
C5 C6 C7 120.69(12) . .
C6 C7 N1 124.74(11) . .
C6 C7 C2 118.09(11) . .
N1 C7 C2 116.75(10) . .
C10 C9 C14 120.29(11) . .
C10 C9 P2 124.13(9) . .
C14 C9 P2 115.49(9) . .
C11 C10 C9 122.53(11) . .
C10 C11 C12 116.71(11) . .
C10 C11 C15 121.62(12) . .
C12 C11 C15 121.67(11) . .
C13 C12 C11 122.31(11) . .
C12 C13 C14 121.37(11) . .
N1 C14 C13 126.07(11) . .
N1 C14 C9 117.68(10) . .
C13 C14 C9 116.23(11) . .
C16 C17 C18 110.39(13) . .
C16 C17 P1 111.55(9) . .
C18 C17 P1 108.82(10) . .
C19 C20 C21 110.76(12) . .
C19 C20 P1 115.99(10) . .
C21 C20 P1 109.24(9) . .
C22 C23 C24 109.99(11) . .
C22 C23 P2 111.74(9) . .
C24 C23 P2 111.49(9) . .
C25 C26 C27 109.21(12) . .
C25 C26 P2 115.43(9) . .
C27 C26 P2 108.38(9) . .
O2 C28 C29 103.70(18) . .
C30 C29 C28 105.04(16) . .
C31 C30 C29 103.80(17) . .
O2 C31 C30 108.06(17) . .
C14 N1 C7 122.70(10) . .
C14 N1 Ni1 119.00(8) . .
C7 N1 Ni1 114.36(8) . .
C14 N1 Na2 111.93(7) . .
C7 N1 Na2 97.97(7) . .
Ni1 N1 Na2 77.73(4) . .
O1 Na1 O1 85.46(6) . 8_665
O1 Na1 O2 108.64(5) . 8_665
O1 Na1 O2 102.43(5) 8_665 8_665
O1 Na1 O2 102.43(5) . .
O1 Na1 O2 108.64(5) 8_665 .
O2 Na1 O2 137.30(8) 8_665 .
N1 Na2 N1 121.23(5) . 8_665
N1 Na2 Ni1 44.73(2) . .
N1 Na2 Ni1 164.46(4) 8_665 .
N1 Na2 Ni1 164.46(4) . 8_665
N1 Na2 Ni1 44.73(2) 8_665 8_665
Ni1 Na2 Ni1 150.13(3) . 8_665
N1 Na2 C1 160.04(4) . 8_665
N1 Na2 C1 78.67(3) 8_665 8_665
Ni1 Na2 C1 115.72(3) . 8_665
Ni1 Na2 C1 34.45(2) 8_665 8_665
N1 Na2 C7 110.97(4) . 8_665
N1 Na2 C7 27.68(3) 8_665 8_665
Ni1 Na2 C7 140.98(3) . 8_665
Ni1 Na2 C7 60.02(2) 8_665 8_665
C1 Na2 C7 87.42(3) 8_665 8_665

loop_
_geom_bond_atom_site_label_1
_geom_bond_atom_site_label_2
_geom_bond_distance
_geom_bond_site_symmetry_2
Ni1 C1 1.7106(13) .
Ni1 N1 2.0541(10) .
Ni1 P2 2.1799(5) .
Ni1 P1 2.1883(4) .
Ni1 Na2 2.8523(5) .
O1 C1 1.1816(16) .
O1 Na1 2.2587(12) .
O2 C31 1.425(2) .
O2 C28 1.429(2) .
O2 Na1 2.2609(13) .
P1 C2 1.8350(13) .
P1 C17 1.8550(14) .
P1 C20 1.8635(14) .
P2 C9 1.8232(12) .
P2 C23 1.8662(13) .
P2 C26 1.8828(13) .
C2 C3 1.3950(17) .
C2 C7 1.4182(17) .
C3 C4 1.3985(18) .
C4 C5 1.3904(19) .
C4 C8 1.5097(19) .
C5 C6 1.3915(18) .
C6 C7 1.4053(16) .
C7 N1 1.4085(15) .
C9 C10 1.4000(17) .
C9 C14 1.4282(16) .
C10 C11 1.3956(16) .
C11 C12 1.4002(18) .
C11 C15 1.5075(18) .
C12 C13 1.3840(18) .
C13 C14 1.4207(16) .
C14 N1 1.3764(16) .
C16 C17 1.530(2) .
C17 C18 1.533(2) .
C19 C20 1.5274(19) .
C20 C21 1.528(2) .
C22 C23 1.5252(19) .
C23 C24 1.5312(17) .
C25 C26 1.5229(18) .
C26 C27 1.5330(19) .
C28 C29 1.545(4) .
C29 C30 1.523(3) .
C30 C31 1.485(3) .
N1 Na2 2.4631(11) .
Na1 O1 2.2587(12) 8_665
Na1 O2 2.2609(13) 8_665
Na2 N1 2.4631(11) 8_665
Na2 Ni1 2.8523(5) 8_665
Na2 C1 2.9199(14) 8_665
Na2 C7 3.0022(12) 8_665
